data_7036279
loop_
_publ_author_name
'Zhao, Yanxia'
'Wang, Zeyi'
'Jing, Xiaojing'
'Dong, Qingsong'
'Gong, Shida'
'Li, Qian-Shu'
'Zhang, Juan'
'Wu, Biao'
'Yang, Xiao-Juan'

_publ_section_title
;
 \a-Diimine nickel complexes of ethylene and related alkenes.
;
_journal_issue 37
_journal_name_full 'Dalton transactions (Cambridge, England : 2003)'
_journal_page_first 16228
_journal_page_last 16232
_journal_paper_doi 10.1039/c5dt02333e
_journal_volume 44
_journal_year 2015
_chemical_formula_sum 'C36 H48 N2 Ni'
_chemical_formula_weight 567.47
_chemical_name_systematic
; 
 ? 
;
_chemical_properties_physical 'Air-sensitive, Moisture-sensitive'
_space_group_IT_number 2
_symmetry_cell_setting triclinic
_symmetry_space_group_name_Hall '-P 1'
_symmetry_space_group_name_H-M 'P -1'
_atom_sites_solution_hydrogens geom
_atom_sites_solution_primary direct
_atom_sites_solution_secondary difmap
_audit_creation_method SHELXL-97
_audit_update_record
;
2015-04-17 deposited with the CCDC.
2015-08-17 downloaded from the CCDC.
;
_cell_angle_alpha 81.915(3)
_cell_angle_beta 83.476(2)
_cell_angle_gamma 65.495(2)
_cell_formula_units_Z 2
_cell_length_a 9.649(2)
_cell_length_b 10.406(2)
_cell_length_c 18.470(4)
_cell_measurement_temperature 293(2)
_cell_volume 1667.6(6)
_computing_cell_refinement 'Bruker SMART'
_computing_data_collection 'Bruker SMART APEX II'
_computing_data_reduction 'Bruker SAINT'
_computing_molecular_graphics SHELXTL
_computing_publication_material SHELXTL
_computing_structure_refinement 'SHELXL-97 (Sheldrick, 2008)'
_computing_structure_solution 'SHELXS-97 (Sheldrick, 2008)'
_diffrn_ambient_temperature 293(2)
_diffrn_measured_fraction_theta_full 0.969
_diffrn_measured_fraction_theta_max 0.969
_diffrn_measurement_device_type 'Bruker APEX II area detector'
_diffrn_measurement_method '\w scan'
_diffrn_radiation_monochromator graphite
_diffrn_radiation_source 'fine-focus sealed tube'
_diffrn_radiation_type MoK\a
_diffrn_radiation_wavelength 0.71073
_diffrn_reflns_av_R_equivalents 0.0278
_diffrn_reflns_av_sigmaI/netI 0.0464
_diffrn_reflns_limit_h_max 11
_diffrn_reflns_limit_h_min -11
_diffrn_reflns_limit_k_max 10
_diffrn_reflns_limit_k_min -12
_diffrn_reflns_limit_l_max 21
_diffrn_reflns_limit_l_min -21
_diffrn_reflns_number 10374
_diffrn_reflns_theta_full 25.02
_diffrn_reflns_theta_max 25.02
_diffrn_reflns_theta_min 2.16
_exptl_absorpt_coefficient_mu 0.606
_exptl_absorpt_correction_T_max 0.8884
_exptl_absorpt_correction_T_min 0.8159
_exptl_absorpt_correction_type multi-scan
_exptl_crystal_colour black
_exptl_crystal_density_diffrn 1.130
_exptl_crystal_density_method 'not measured'
_exptl_crystal_description block
_exptl_crystal_F_000 612
_exptl_crystal_size_max 0.35
_exptl_crystal_size_mid 0.20
_exptl_crystal_size_min 0.20
_refine_diff_density_max 0.418
_refine_diff_density_min -0.324
_refine_diff_density_rms 0.071
_refine_ls_extinction_method none
_refine_ls_goodness_of_fit_ref 1.074
_refine_ls_hydrogen_treatment constr
_refine_ls_matrix_type full
_refine_ls_number_parameters 362
_refine_ls_number_reflns 5702
_refine_ls_number_restraints 0
_refine_ls_restrained_S_all 1.074
_refine_ls_R_factor_all 0.0579
_refine_ls_R_factor_gt 0.0489
_refine_ls_shift/su_max 0.001
_refine_ls_shift/su_mean 0.000
_refine_ls_structure_factor_coef Fsqd
_refine_ls_weighting_details 'calc w=1/[\s^2^(Fo^2^)+(0.0100P)^2^+3.0000P] where P=(Fo^2^+2Fc^2^)/3'
_refine_ls_weighting_scheme calc
_refine_ls_wR_factor_gt 0.1284
_refine_ls_wR_factor_ref 0.1341
_reflns_number_gt 4889
_reflns_number_total 5702
_reflns_threshold_expression >2sigma(I)
_cod_data_source_file c5dt02333e2.cif
_cod_data_source_block 3
_cod_depositor_comments
;
The following automatic conversions were performed:

'_symmetry_cell_setting' value 'Triclinic' changed to 'triclinic'
according to
/usr/data/users/saulius/crontab/automatic-downloads/rss-feeds/RSC/lib/dictionaries/cif_core.dic
dictionary named 'cif_core.dic' version 2.4.2 from 2011-04-26.

'_exptl_absorpt_correction_type' value 'Multi-scan' changed to
'multi-scan' according to
/usr/data/users/saulius/crontab/automatic-downloads/rss-feeds/RSC/lib/dictionaries/cif_core.dic
dictionary named 'cif_core.dic' version 2.4.2 from 2011-04-26.

Automatic conversion script
Id: cif_fix_values 3271 2015-04-21 07:52:19Z andrius 

 Adding full bibliography for 7036278--7036282.cif.
;
_cod_original_sg_symbol_H-M 'P-1   '
_cod_database_code 7036279

loop_
_symmetry_equiv_pos_as_xyz
'x, y, z'
'-x, -y, -z'

loop_
_atom_site_label
_atom_site_type_symbol
_atom_site_fract_x
_atom_site_fract_y
_atom_site_fract_z
_atom_site_U_iso_or_equiv
_atom_site_adp_type
_atom_site_occupancy
_atom_site_symmetry_multiplicity
_atom_site_calc_flag
_atom_site_refinement_flags
Ni1 Ni 0.68346(5) 0.07605(5) 0.28579(2) 0.03989(15) Uani 1 1 d .
N1 N 0.7691(3) 0.2141(3) 0.25579(13) 0.0318(5) Uani 1 1 d .
N2 N 0.8914(3) -0.0402(3) 0.30731(13) 0.0336(6) Uani 1 1 d .
C1 C 0.9106(3) 0.1741(3) 0.27114(16) 0.0325(7) Uani 1 1 d .
C2 C 0.9831(4) 0.0243(3) 0.29868(16) 0.0342(7) Uani 1 1 d .
C3 C 0.9967(4) 0.2664(4) 0.2599(2) 0.0506(9) Uani 1 1 d .
H3A H 0.9306 0.3608 0.2416 0.076 Uiso 1 1 calc R
H3B H 1.0818 0.2290 0.2252 0.076 Uiso 1 1 calc R
H3C H 1.0332 0.2690 0.3057 0.076 Uiso 1 1 calc R
C4 C 1.1516(4) -0.0454(4) 0.3103(2) 0.0501(9) Uani 1 1 d .
H4A H 1.1803 -0.1445 0.3260 0.075 Uiso 1 1 calc R
H4B H 1.1738 -0.0013 0.3471 0.075 Uiso 1 1 calc R
H4C H 1.2078 -0.0347 0.2652 0.075 Uiso 1 1 calc R
C5 C 0.6845(3) 0.3562(3) 0.22149(18) 0.0392(7) Uani 1 1 d .
C6 C 0.6057(4) 0.4674(4) 0.2638(2) 0.0504(9) Uani 1 1 d .
C7 C 0.5169(5) 0.5991(5) 0.2255(3) 0.0746(13) Uani 1 1 d .
H7 H 0.4605 0.6767 0.2515 0.090 Uiso 1 1 calc R
C8 C 0.5126(6) 0.6143(5) 0.1518(3) 0.0859(16) Uani 1 1 d .
H8 H 0.4517 0.7016 0.1282 0.103 Uiso 1 1 calc R
C9 C 0.5951(5) 0.5051(5) 0.1119(3) 0.0719(13) Uani 1 1 d .
H9 H 0.5930 0.5194 0.0611 0.086 Uiso 1 1 calc R
C10 C 0.6820(4) 0.3733(4) 0.1449(2) 0.0519(9) Uani 1 1 d .
C11 C 0.6145(5) 0.4516(5) 0.3456(2) 0.0625(11) Uani 1 1 d .
H11 H 0.6998 0.3612 0.3588 0.075 Uiso 1 1 calc R
C12 C 0.4726(10) 0.4451(11) 0.3855(4) 0.171(4) Uani 1 1 d .
H12A H 0.3851 0.5270 0.3690 0.256 Uiso 1 1 calc R
H12B H 0.4786 0.4433 0.4372 0.256 Uiso 1 1 calc R
H12C H 0.4635 0.3607 0.3758 0.256 Uiso 1 1 calc R
C13 C 0.6440(7) 0.5675(7) 0.3731(3) 0.1021(18) Uani 1 1 d .
H13A H 0.7274 0.5803 0.3442 0.153 Uiso 1 1 calc R
H13B H 0.6692 0.5412 0.4234 0.153 Uiso 1 1 calc R
H13C H 0.5542 0.6546 0.3693 0.153 Uiso 1 1 calc R
C14 C 0.7802(5) 0.2498(5) 0.0992(2) 0.0756(14) Uani 1 1 d .
H14 H 0.8168 0.1622 0.1326 0.091 Uiso 1 1 calc R
C15 C 0.9162(7) 0.2724(11) 0.0628(4) 0.172(4) Uani 1 1 d .
H15A H 0.9937 0.1833 0.0499 0.258 Uiso 1 1 calc R
H15B H 0.9552 0.3110 0.0958 0.258 Uiso 1 1 calc R
H15C H 0.8868 0.3373 0.0193 0.258 Uiso 1 1 calc R
C16 C 0.6965(7) 0.2291(9) 0.0415(4) 0.124(3) Uani 1 1 d .
H16A H 0.6812 0.3032 0.0019 0.185 Uiso 1 1 calc R
H16B H 0.5994 0.2321 0.0620 0.185 Uiso 1 1 calc R
H16C H 0.7554 0.1387 0.0233 0.185 Uiso 1 1 calc R
C17 C 0.9518(4) -0.1918(3) 0.32503(17) 0.0361(7) Uani 1 1 d .
C18 C 0.9750(4) -0.2759(4) 0.26715(19) 0.0426(8) Uani 1 1 d .
C19 C 1.0418(5) -0.4218(4) 0.2830(2) 0.0576(10) Uani 1 1 d .
H19 H 1.0615 -0.4795 0.2457 0.069 Uiso 1 1 calc R
C20 C 1.0794(5) -0.4827(4) 0.3522(3) 0.0638(11) Uani 1 1 d .
H20 H 1.1262 -0.5811 0.3613 0.077 Uiso 1 1 calc R
C21 C 1.0490(5) -0.4011(4) 0.4079(2) 0.0613(11) Uani 1 1 d .
H21 H 1.0723 -0.4449 0.4551 0.074 Uiso 1 1 calc R
C22 C 0.9837(4) -0.2530(4) 0.39635(19) 0.0475(8) Uani 1 1 d .
C23 C 0.9308(5) -0.2056(5) 0.1905(2) 0.0577(10) Uani 1 1 d .
H23 H 0.8489 -0.1115 0.1958 0.069 Uiso 1 1 calc R
C24 C 1.0629(7) -0.1832(7) 0.1460(3) 0.0920(17) Uani 1 1 d .
H24A H 1.0967 -0.1279 0.1714 0.138 Uiso 1 1 calc R
H24B H 1.0301 -0.1338 0.0990 0.138 Uiso 1 1 calc R
H24C H 1.1455 -0.2735 0.1396 0.138 Uiso 1 1 calc R
C25 C 0.8688(7) -0.2858(7) 0.1493(3) 0.0946(17) Uani 1 1 d .
H25A H 0.9513 -0.3703 0.1343 0.142 Uiso 1 1 calc R
H25B H 0.8203 -0.2264 0.1069 0.142 Uiso 1 1 calc R
H25C H 0.7959 -0.3112 0.1808 0.142 Uiso 1 1 calc R
C26 C 0.9452(6) -0.1630(4) 0.4596(2) 0.0696(13) Uani 1 1 d .
H26 H 0.9341 -0.0673 0.4392 0.083 Uiso 1 1 calc R
C27 C 0.7923(7) -0.1517(8) 0.4969(3) 0.122(3) Uani 1 1 d .
H27A H 0.7159 -0.1140 0.4615 0.184 Uiso 1 1 calc R
H27B H 0.7642 -0.0898 0.5350 0.184 Uiso 1 1 calc R
H27C H 0.8002 -0.2442 0.5178 0.184 Uiso 1 1 calc R
C28 C 1.0663(7) -0.2173(6) 0.5149(3) 0.0968(18) Uani 1 1 d .
H28A H 1.0762 -0.3094 0.5374 0.145 Uiso 1 1 calc R
H28B H 1.0375 -0.1529 0.5519 0.145 Uiso 1 1 calc R
H28C H 1.1621 -0.2238 0.4907 0.145 Uiso 1 1 calc R
C29 C 0.5353(5) -0.0043(6) 0.3188(3) 0.0823(16) Uani 1 1 d .
H29A H 0.5441 -0.0854 0.2953 0.099 Uiso 1 1 calc R
H29B H 0.5094 -0.0116 0.3710 0.099 Uiso 1 1 calc R
C30 C 0.4635(4) 0.1337(5) 0.2786(2) 0.0623(11) Uani 1 1 d .
H30 H 0.3991 0.2082 0.3097 0.075 Uiso 1 1 calc R
C31 C 0.4174(4) 0.1602(5) 0.2040(2) 0.0553(10) Uani 1 1 d .
C32 C 0.3469(4) 0.2993(6) 0.1727(3) 0.0745(13) Uani 1 1 d .
H32 H 0.3339 0.3734 0.1993 0.089 Uiso 1 1 calc R
C33 C 0.2962(6) 0.3297(9) 0.1036(4) 0.114(3) Uani 1 1 d .
H33 H 0.2504 0.4238 0.0839 0.137 Uiso 1 1 calc R
C34 C 0.3118(8) 0.2245(13) 0.0636(4) 0.127(3) Uani 1 1 d .
H34 H 0.2780 0.2457 0.0164 0.152 Uiso 1 1 calc R
C35 C 0.3783(9) 0.0859(10) 0.0936(4) 0.119(2) Uani 1 1 d .
H35 H 0.3876 0.0129 0.0671 0.142 Uiso 1 1 calc R
C36 C 0.4308(6) 0.0549(6) 0.1622(3) 0.0806(14) Uani 1 1 d .
H36 H 0.4769 -0.0396 0.1814 0.097 Uiso 1 1 calc R

loop_
_atom_site_aniso_label
_atom_site_aniso_U_11
_atom_site_aniso_U_22
_atom_site_aniso_U_33
_atom_site_aniso_U_23
_atom_site_aniso_U_13
_atom_site_aniso_U_12
Ni1 0.0333(2) 0.0462(3) 0.0448(3) 0.00031(18) -0.00284(17) -0.02214(19)
N1 0.0324(13) 0.0368(14) 0.0280(13) -0.0017(10) -0.0028(10) -0.0162(11)
N2 0.0375(14) 0.0317(13) 0.0335(13) -0.0043(10) -0.0040(11) -0.0152(12)
C1 0.0320(16) 0.0386(17) 0.0296(15) -0.0049(12) -0.0015(12) -0.0165(13)
C2 0.0403(17) 0.0388(17) 0.0295(15) -0.0068(13) -0.0020(12) -0.0212(14)
C3 0.046(2) 0.044(2) 0.070(2) 0.0027(17) -0.0148(17) -0.0252(17)
C4 0.0386(19) 0.045(2) 0.068(2) -0.0051(17) -0.0133(16) -0.0162(16)
C5 0.0316(16) 0.0389(18) 0.0464(19) 0.0008(14) -0.0048(13) -0.0146(14)
C6 0.0368(18) 0.042(2) 0.069(2) -0.0088(17) -0.0056(17) -0.0106(16)
C7 0.062(3) 0.045(2) 0.107(4) -0.006(2) -0.021(3) -0.008(2)
C8 0.075(3) 0.062(3) 0.108(4) 0.031(3) -0.044(3) -0.019(3)
C9 0.064(3) 0.076(3) 0.065(3) 0.021(2) -0.020(2) -0.023(3)
C10 0.046(2) 0.064(2) 0.043(2) 0.0120(17) -0.0102(16) -0.0236(19)
C11 0.062(3) 0.054(2) 0.064(3) -0.024(2) 0.002(2) -0.012(2)
C12 0.204(8) 0.316(12) 0.097(5) -0.095(6) 0.056(5) -0.203(9)
C13 0.129(5) 0.113(5) 0.094(4) -0.030(3) -0.010(3) -0.071(4)
C14 0.080(3) 0.091(3) 0.032(2) 0.002(2) -0.0003(19) -0.014(3)
C15 0.063(4) 0.330(13) 0.152(7) -0.150(8) 0.031(4) -0.079(6)
C16 0.091(4) 0.194(7) 0.123(5) -0.085(5) 0.038(4) -0.085(5)
C17 0.0406(17) 0.0325(16) 0.0406(17) -0.0041(13) -0.0029(13) -0.0199(14)
C18 0.0408(18) 0.0453(19) 0.051(2) -0.0153(15) 0.0018(15) -0.0245(16)
C19 0.063(2) 0.043(2) 0.076(3) -0.0255(19) 0.002(2) -0.0256(19)
C20 0.068(3) 0.034(2) 0.093(3) -0.007(2) -0.016(2) -0.0214(19)
C21 0.079(3) 0.042(2) 0.065(3) 0.0072(19) -0.018(2) -0.028(2)
C22 0.064(2) 0.0385(19) 0.0439(19) -0.0013(15) -0.0110(16) -0.0233(17)
C23 0.074(3) 0.069(3) 0.040(2) -0.0208(18) 0.0023(18) -0.036(2)
C24 0.113(4) 0.129(5) 0.057(3) -0.020(3) 0.015(3) -0.073(4)
C25 0.112(4) 0.128(5) 0.074(3) -0.030(3) -0.017(3) -0.070(4)
C26 0.121(4) 0.045(2) 0.040(2) 0.0000(17) -0.016(2) -0.029(2)
C27 0.102(5) 0.154(6) 0.073(4) -0.038(4) -0.006(3) -0.006(4)
C28 0.158(6) 0.092(4) 0.059(3) -0.006(3) -0.034(3) -0.063(4)
C29 0.063(3) 0.112(4) 0.088(3) 0.033(3) -0.016(2) -0.062(3)
C30 0.0319(19) 0.087(3) 0.072(3) -0.007(2) 0.0021(17) -0.030(2)
C31 0.0292(18) 0.070(3) 0.070(3) -0.004(2) 0.0013(16) -0.0250(18)
C32 0.039(2) 0.083(3) 0.091(3) 0.004(3) 0.000(2) -0.020(2)
C33 0.062(3) 0.164(7) 0.095(5) 0.047(5) -0.021(3) -0.040(4)
C34 0.091(5) 0.242(11) 0.078(4) 0.008(6) -0.026(4) -0.102(6)
C35 0.119(6) 0.190(8) 0.099(5) -0.049(5) 0.007(4) -0.108(6)
C36 0.073(3) 0.096(4) 0.094(4) -0.019(3) 0.000(3) -0.053(3)

loop_
_atom_type_symbol
_atom_type_description
_atom_type_scat_dispersion_real
_atom_type_scat_dispersion_imag
_atom_type_scat_source
C C 0.0033 0.0016 'International Tables Vol C Tables 4.2.6.8 and 6.1.1.4'
H H 0.0000 0.0000 'International Tables Vol C Tables 4.2.6.8 and 6.1.1.4'
N N 0.0061 0.0033 'International Tables Vol C Tables 4.2.6.8 and 6.1.1.4'
Ni Ni 0.3393 1.1124 'International Tables Vol C Tables 4.2.6.8 and 6.1.1.4'

loop_
_geom_angle_atom_site_label_1
_geom_angle_atom_site_label_2
_geom_angle_atom_site_label_3
_geom_angle
N2 Ni1 N1 81.18(11)
N2 Ni1 C29 116.64(16)
N1 Ni1 C29 160.52(18)
N2 Ni1 C30 159.89(15)
N1 Ni1 C30 118.90(15)
C29 Ni1 C30 43.35(18)
C1 N1 C5 120.4(3)
C1 N1 Ni1 115.4(2)
C5 N1 Ni1 124.2(2)
C2 N2 C17 119.6(3)
C2 N2 Ni1 115.7(2)
C17 N2 Ni1 124.4(2)
N1 C1 C2 113.3(3)
N1 C1 C3 125.3(3)
C2 C1 C3 121.4(3)
N2 C2 C1 113.8(3)
N2 C2 C4 125.3(3)
C1 C2 C4 120.8(3)
C1 C3 H3A 109.5
C1 C3 H3B 109.5
H3A C3 H3B 109.5
C1 C3 H3C 109.5
H3A C3 H3C 109.5
H3B C3 H3C 109.5
C2 C4 H4A 109.5
C2 C4 H4B 109.5
H4A C4 H4B 109.5
C2 C4 H4C 109.5
H4A C4 H4C 109.5
H4B C4 H4C 109.5
C6 C5 C10 122.3(3)
C6 C5 N1 120.5(3)
C10 C5 N1 117.1(3)
C5 C6 C7 116.0(4)
C5 C6 C11 122.6(3)
C7 C6 C11 121.3(4)
C8 C7 C6 121.3(4)
C8 C7 H7 119.4
C6 C7 H7 119.4
C9 C8 C7 121.2(4)
C9 C8 H8 119.4
C7 C8 H8 119.4
C8 C9 C10 121.1(4)
C8 C9 H9 119.4
C10 C9 H9 119.4
C9 C10 C5 117.9(4)
C9 C10 C14 121.2(4)
C5 C10 C14 120.8(3)
C12 C11 C6 111.8(4)
C12 C11 C13 108.6(5)
C6 C11 C13 113.7(4)
C12 C11 H11 107.5
C6 C11 H11 107.5
C13 C11 H11 107.5
C11 C12 H12A 109.5
C11 C12 H12B 109.5
H12A C12 H12B 109.5
C11 C12 H12C 109.5
H12A C12 H12C 109.5
H12B C12 H12C 109.5
C11 C13 H13A 109.5
C11 C13 H13B 109.5
H13A C13 H13B 109.5
C11 C13 H13C 109.5
H13A C13 H13C 109.5
H13B C13 H13C 109.5
C16 C14 C15 108.2(4)
C16 C14 C10 114.0(4)
C15 C14 C10 110.2(5)
C16 C14 H14 108.1
C15 C14 H14 108.1
C10 C14 H14 108.1
C14 C15 H15A 109.5
C14 C15 H15B 109.5
H15A C15 H15B 109.5
C14 C15 H15C 109.5
H15A C15 H15C 109.5
H15B C15 H15C 109.5
C14 C16 H16A 109.5
C14 C16 H16B 109.5
H16A C16 H16B 109.5
C14 C16 H16C 109.5
H16A C16 H16C 109.5
H16B C16 H16C 109.5
C22 C17 C18 121.3(3)
C22 C17 N2 121.3(3)
C18 C17 N2 117.4(3)
C19 C18 C17 117.6(3)
C19 C18 C23 122.3(3)
C17 C18 C23 120.1(3)
C20 C19 C18 121.3(4)
C20 C19 H19 119.3
C18 C19 H19 119.3
C21 C20 C19 120.5(4)
C21 C20 H20 119.8
C19 C20 H20 119.8
C20 C21 C22 121.7(4)
C20 C21 H21 119.1
C22 C21 H21 119.1
C17 C22 C21 117.3(3)
C17 C22 C26 121.5(3)
C21 C22 C26 121.1(3)
C18 C23 C24 111.3(4)
C18 C23 C25 113.1(4)
C24 C23 C25 110.5(4)
C18 C23 H23 107.2
C24 C23 H23 107.2
C25 C23 H23 107.2
C23 C24 H24A 109.5
C23 C24 H24B 109.5
H24A C24 H24B 109.5
C23 C24 H24C 109.5
H24A C24 H24C 109.5
H24B C24 H24C 109.5
C23 C25 H25A 109.5
C23 C25 H25B 109.5
H25A C25 H25B 109.5
C23 C25 H25C 109.5
H25A C25 H25C 109.5
H25B C25 H25C 109.5
C28 C26 C22 113.8(4)
C28 C26 C27 110.4(4)
C22 C26 C27 109.2(4)
C28 C26 H26 107.8
C22 C26 H26 107.8
C27 C26 H26 107.8
C26 C27 H27A 109.5
C26 C27 H27B 109.5
H27A C27 H27B 109.5
C26 C27 H27C 109.5
H27A C27 H27C 109.5
H27B C27 H27C 109.5
C26 C28 H28A 109.5
C26 C28 H28B 109.5
H28A C28 H28B 109.5
C26 C28 H28C 109.5
H28A C28 H28C 109.5
H28B C28 H28C 109.5
C30 C29 Ni1 69.3(2)
C30 C29 H29A 116.7
Ni1 C29 H29A 116.7
C30 C29 H29B 116.7
Ni1 C29 H29B 116.7
H29A C29 H29B 113.7
C29 C30 C31 125.7(5)
C29 C30 Ni1 67.4(2)
C31 C30 Ni1 113.9(3)
C29 C30 H30 113.8
C31 C30 H30 113.8
Ni1 C30 H30 113.8
C36 C31 C32 116.5(5)
C36 C31 C30 124.0(4)
C32 C31 C30 119.4(4)
C33 C32 C31 121.6(6)
C33 C32 H32 119.2
C31 C32 H32 119.2
C34 C33 C32 120.8(7)
C34 C33 H33 119.6
C32 C33 H33 119.6
C33 C34 C35 119.1(7)
C33 C34 H34 120.5
C35 C34 H34 120.5
C36 C35 C34 120.3(7)
C36 C35 H35 119.8
C34 C35 H35 119.8
C35 C36 C31 121.8(6)
C35 C36 H36 119.1
C31 C36 H36 119.1

loop_
_geom_bond_atom_site_label_1
_geom_bond_atom_site_label_2
_geom_bond_distance
Ni1 N2 1.918(3)
Ni1 N1 1.926(3)
Ni1 C29 1.940(4)
Ni1 C30 1.966(4)
N1 C1 1.305(4)
N1 C5 1.452(4)
N2 C2 1.300(4)
N2 C17 1.439(4)
C1 C2 1.460(4)
C1 C3 1.491(4)
C2 C4 1.507(4)
C3 H3A 0.9600
C3 H3B 0.9600
C3 H3C 0.9600
C4 H4A 0.9600
C4 H4B 0.9600
C4 H4C 0.9600
C5 C6 1.385(5)
C5 C10 1.402(5)
C6 C7 1.416(5)
C6 C11 1.504(6)
C7 C8 1.351(7)
C7 H7 0.9300
C8 C9 1.349(7)
C8 H8 0.9300
C9 C10 1.372(6)
C9 H9 0.9300
C10 C14 1.541(6)
C11 C12 1.502(7)
C11 C13 1.512(7)
C11 H11 0.9800
C12 H12A 0.9600
C12 H12B 0.9600
C12 H12C 0.9600
C13 H13A 0.9600
C13 H13B 0.9600
C13 H13C 0.9600
C14 C16 1.497(7)
C14 C15 1.497(8)
C14 H14 0.9800
C15 H15A 0.9600
C15 H15B 0.9600
C15 H15C 0.9600
C16 H16A 0.9600
C16 H16B 0.9600
C16 H16C 0.9600
C17 C22 1.389(5)
C17 C18 1.416(5)
C18 C19 1.383(5)
C18 C23 1.519(5)
C19 C20 1.362(6)
C19 H19 0.9300
C20 C21 1.355(6)
C20 H20 0.9300
C21 C22 1.397(5)
C21 H21 0.9300
C22 C26 1.517(5)
C23 C24 1.520(6)
C23 C25 1.527(6)
C23 H23 0.9800
C24 H24A 0.9600
C24 H24B 0.9600
C24 H24C 0.9600
C25 H25A 0.9600
C25 H25B 0.9600
C25 H25C 0.9600
C26 C28 1.514(7)
C26 C27 1.521(8)
C26 H26 0.9800
C27 H27A 0.9600
C27 H27B 0.9600
C27 H27C 0.9600
C28 H28A 0.9600
C28 H28B 0.9600
C28 H28C 0.9600
C29 C30 1.443(6)
C29 H29A 0.9700
C29 H29B 0.9700
C30 C31 1.450(6)
C30 H30 0.9800
C31 C36 1.383(7)
C31 C32 1.389(6)
C32 C33 1.366(8)
C32 H32 0.9300
C33 C34 1.354(11)
C33 H33 0.9300
C34 C35 1.373(11)
C34 H34 0.9300
C35 C36 1.364(9)
C35 H35 0.9300
C36 H36 0.9300

loop_
_geom_torsion_atom_site_label_1
_geom_torsion_atom_site_label_2
_geom_torsion_atom_site_label_3
_geom_torsion_atom_site_label_4
_geom_torsion
N2 Ni1 N1 C1 -7.7(2)
C29 Ni1 N1 C1 149.6(5)
C30 Ni1 N1 C1 171.2(2)
N2 Ni1 N1 C5 175.2(3)
C29 Ni1 N1 C5 -27.6(6)
C30 Ni1 N1 C5 -6.0(3)
N1 Ni1 N2 C2 5.3(2)
C29 Ni1 N2 C2 -166.4(3)
C30 Ni1 N2 C2 -171.8(4)
N1 Ni1 N2 C17 -168.7(2)
C29 Ni1 N2 C17 19.6(3)
C30 Ni1 N2 C17 14.2(6)
C5 N1 C1 C2 -174.3(3)
Ni1 N1 C1 C2 8.4(3)
C5 N1 C1 C3 3.4(5)
Ni1 N1 C1 C3 -173.9(3)
C17 N2 C2 C1 172.0(3)
Ni1 N2 C2 C1 -2.3(3)
C17 N2 C2 C4 -4.1(5)
Ni1 N2 C2 C4 -178.3(3)
N1 C1 C2 N2 -4.1(4)
C3 C1 C2 N2 178.1(3)
N1 C1 C2 C4 172.2(3)
C3 C1 C2 C4 -5.6(5)
C1 N1 C5 C6 -87.8(4)
Ni1 N1 C5 C6 89.2(4)
C1 N1 C5 C10 94.6(4)
Ni1 N1 C5 C10 -88.4(3)
C10 C5 C6 C7 2.4(5)
N1 C5 C6 C7 -175.1(3)
C10 C5 C6 C11 -176.7(4)
N1 C5 C6 C11 5.8(5)
C5 C6 C7 C8 -1.1(7)
C11 C6 C7 C8 178.0(4)
C6 C7 C8 C9 -1.3(8)
C7 C8 C9 C10 2.4(8)
C8 C9 C10 C5 -1.1(7)
C8 C9 C10 C14 -178.1(5)
C6 C5 C10 C9 -1.4(6)
N1 C5 C10 C9 176.2(3)
C6 C5 C10 C14 175.6(4)
N1 C5 C10 C14 -6.8(5)
C5 C6 C11 C12 -104.7(6)
C7 C6 C11 C12 76.2(7)
C5 C6 C11 C13 131.8(4)
C7 C6 C11 C13 -47.3(6)
C9 C10 C14 C16 -49.1(7)
C5 C10 C14 C16 134.0(5)
C9 C10 C14 C15 72.8(6)
C5 C10 C14 C15 -104.1(5)
C2 N2 C17 C22 80.8(4)
Ni1 N2 C17 C22 -105.4(3)
C2 N2 C17 C18 -100.3(3)
Ni1 N2 C17 C18 73.5(3)
C22 C17 C18 C19 -5.0(5)
N2 C17 C18 C19 176.1(3)
C22 C17 C18 C23 176.6(3)
N2 C17 C18 C23 -2.3(5)
C17 C18 C19 C20 2.2(6)
C23 C18 C19 C20 -179.4(4)
C18 C19 C20 C21 1.4(7)
C19 C20 C21 C22 -2.3(7)
C18 C17 C22 C21 4.2(5)
N2 C17 C22 C21 -177.0(3)
C18 C17 C22 C26 -174.1(4)
N2 C17 C22 C26 4.7(6)
C20 C21 C22 C17 -0.5(6)
C20 C21 C22 C26 177.8(4)
C19 C18 C23 C24 -87.9(5)
C17 C18 C23 C24 90.5(4)
C19 C18 C23 C25 37.3(5)
C17 C18 C23 C25 -144.4(4)
C17 C22 C26 C28 -139.9(4)
C21 C22 C26 C28 41.8(6)
C17 C22 C26 C27 96.3(5)
C21 C22 C26 C27 -82.0(5)
N2 Ni1 C29 C30 -177.3(2)
N1 Ni1 C29 C30 28.0(7)
Ni1 C29 C30 C31 103.9(4)
N2 Ni1 C30 C29 7.0(6)
N1 Ni1 C30 C29 -169.7(3)
N2 Ni1 C30 C31 -113.4(4)
N1 Ni1 C30 C31 69.9(4)
C29 Ni1 C30 C31 -120.4(5)
C29 C30 C31 C36 3.0(6)
Ni1 C30 C31 C36 81.4(5)
C29 C30 C31 C32 178.9(4)
Ni1 C30 C31 C32 -102.7(4)
C36 C31 C32 C33 -1.2(6)
C30 C31 C32 C33 -177.4(4)
C31 C32 C33 C34 0.7(8)
C32 C33 C34 C35 0.6(10)
C33 C34 C35 C36 -1.4(10)
C34 C35 C36 C31 0.9(9)
C32 C31 C36 C35 0.4(7)
C30 C31 C36 C35 176.4(4)
